data_4347279
loop_
_publ_author_name
'Li, Li'
'Nishihara, Sadafumi'
'Inoue, Katsuya'
'Kurmoo, Mohamedally'

_publ_section_title
;
 Progressive Transformation between Two Magnetic Ground States for One
 Crystal Structure of a Chiral Molecular Magnet.
;
_journal_issue 6
_journal_name_full 'Inorganic chemistry'
_journal_page_first 3047
_journal_page_last 3057
_journal_paper_doi 10.1021/acs.inorgchem.5b02956
_journal_volume 55
_journal_year 2016
_chemical_formula_sum 'C5 H9 Mn1.33 N4 O3'
_chemical_formula_weight 246.41
_space_group_IT_number 173
_space_group_name_Hall 'P 6c'
_space_group_name_H-M_alt 'P 63'
_symmetry_cell_setting hexagonal
_symmetry_space_group_name_H-M 'P 63'
_atom_sites_solution_hydrogens geom
_atom_sites_solution_primary direct
_atom_sites_solution_secondary difmap
_audit_creation_method SHELXL-97
_cell_angle_alpha 90.00
_cell_angle_beta 90.00
_cell_angle_gamma 120.00
_cell_formula_units_Z 6
_cell_length_a 13.5160(12)
_cell_length_b 13.5160(12)
_cell_length_c 8.0533(8)
_cell_measurement_reflns_used 5632
_cell_measurement_temperature 293(2)
_cell_measurement_theta_max 27.22
_cell_measurement_theta_min 3.07
_cell_volume 1274.1(2)
_computing_cell_refinement 'Bruker SAINT'
_computing_data_collection 'Bruker APEX2'
_computing_data_reduction 'Bruker SAINT'
_computing_structure_refinement 'SHELXL-97 (Sheldrick, 1997)'
_computing_structure_solution 'SHELXS-97 (Sheldrick, 1990)'
_diffrn_ambient_temperature 293(2)
_diffrn_measured_fraction_theta_full 0.998
_diffrn_measured_fraction_theta_max 0.954
_diffrn_measurement_device_type 'Bruker APEX-II CCD'
_diffrn_measurement_method '\f and \w scans'
_diffrn_radiation_monochromator graphite
_diffrn_radiation_source 'fine-focus sealed tube'
_diffrn_radiation_type MoK\a
_diffrn_radiation_wavelength 0.71073
_diffrn_reflns_av_R_equivalents 0.0229
_diffrn_reflns_av_sigmaI/netI 0.0282
_diffrn_reflns_limit_h_max 17
_diffrn_reflns_limit_h_min -15
_diffrn_reflns_limit_k_max 15
_diffrn_reflns_limit_k_min -16
_diffrn_reflns_limit_l_max 9
_diffrn_reflns_limit_l_min -10
_diffrn_reflns_number 8761
_diffrn_reflns_theta_full 25.00
_diffrn_reflns_theta_max 27.83
_diffrn_reflns_theta_min 3.07
_diffrn_standards_number 0
_exptl_absorpt_coefficient_mu 2.009
_exptl_absorpt_correction_T_max 0.9609
_exptl_absorpt_correction_T_min 0.6894
_exptl_absorpt_correction_type multi-scan
_exptl_crystal_colour black
_exptl_crystal_density_diffrn 1.927
_exptl_crystal_density_method 'not measured'
_exptl_crystal_description prism
_exptl_crystal_F_000 746
_exptl_crystal_size_max 0.20
_exptl_crystal_size_mid 0.02
_exptl_crystal_size_min 0.02
_refine_diff_density_max 0.426
_refine_diff_density_min -0.390
_refine_diff_density_rms 0.076
_refine_ls_abs_structure_details 'Flack H D (1983), Acta Cryst. A39, 876-881'
_refine_ls_abs_structure_Flack 0.01(2)
_refine_ls_extinction_method none
_refine_ls_goodness_of_fit_ref 1.105
_refine_ls_hydrogen_treatment mixed
_refine_ls_matrix_type full
_refine_ls_number_parameters 121
_refine_ls_number_reflns 1804
_refine_ls_number_restraints 1
_refine_ls_restrained_S_all 1.104
_refine_ls_R_factor_all 0.0336
_refine_ls_R_factor_gt 0.0268
_refine_ls_shift/su_max 0.000
_refine_ls_shift/su_mean 0.000
_refine_ls_structure_factor_coef Fsqd
_refine_ls_weighting_details 'calc w=1/[\s^2^(Fo^2^)+(0.0247P)^2^+0.4582P] where P=(Fo^2^+2Fc^2^)/3'
_refine_ls_weighting_scheme calc
_refine_ls_wR_factor_gt 0.0533
_refine_ls_wR_factor_ref 0.0552
_reflns_number_gt 1648
_reflns_number_total 1804
_reflns_threshold_expression >2sigma(I)
_cod_data_source_file ic5b02956_si_003.cif
_cod_data_source_block L1-FI_original_293K
_cod_depositor_comments
;
The following automatic conversions were performed:

data item '_symmetry_cell_setting' value 'Hexagonal' was changed to
'hexagonal' in accordance with the
/home/saulius/struct/COD-crude-data/automatic-downloads/DataCite-retrospective/ACS/depositions/lib/dictionaries/cif_core.dic
dictionary named 'cif_core.dic' version 2.4.2 last updated on
2011-04-26.

Automatic conversion script
Id: cif_fix_values 6909 2019-04-08 15:41:33Z antanas 
;
_cod_original_sg_symbol_H-M P6(3)
_cod_database_code 4347279

loop_
_symmetry_equiv_pos_as_xyz
'x, y, z'
'-x, -y, z+1/2'
'-y, x-y, z'
'-x+y, -x, z'
'x-y, x, z+1/2'
'y, -x+y, z+1/2'

loop_
_atom_site_label
_atom_site_type_symbol
_atom_site_fract_x
_atom_site_fract_y
_atom_site_fract_z
_atom_site_U_iso_or_equiv
_atom_site_adp_type
_atom_site_occupancy
_atom_site_symmetry_multiplicity
_atom_site_calc_flag
_atom_site_refinement_flags
Mn2 Mn 0.3333 0.6667 0.92263(9) 0.01510(15) Uani 1 3 d S
Mn1 Mn 0.30163(3) 0.33841(3) 0.54518(5) 0.02249(11) Uani 1 1 d .
O2 O 0.22904(18) 0.18140(16) 0.4055(3) 0.0350(5) Uani 1 1 d .
C5 C 0.5345(2) 0.32271(19) 0.5486(4) 0.0207(5) Uani 1 1 d .
C4 C 0.3537(2) 0.5600(2) 0.7771(4) 0.0213(6) Uani 1 1 d .
O1 O 0.24483(18) 0.05813(17) 0.2459(3) 0.0313(5) Uani 1 1 d .
C1 C 0.2671(2) 0.1580(2) 0.2793(3) 0.0233(6) Uani 1 1 d .
N1 N 0.3473(2) 0.2090(2) -0.0004(3) 0.0296(6) Uani 1 1 d .
H1A H 0.4118 0.2570 -0.0552 0.036 Uiso 1 1 calc R
H1B H 0.2870 0.1990 -0.0610 0.036 Uiso 1 1 calc R
C2 C 0.3458(2) 0.2550(2) 0.1633(4) 0.0210(5) Uani 1 1 d .
H1 H 0.4232 0.2872 0.2085 0.025 Uiso 1 1 calc R
N2 N 0.3663(2) 0.42809(19) 0.3026(3) 0.0275(6) Uani 1 1 d .
H2A H 0.3486 0.4839 0.2948 0.033 Uiso 1 1 calc R
H2B H 0.4429 0.4613 0.3014 0.033 Uiso 1 1 calc R
C3 C 0.3201(3) 0.3533(2) 0.1556(4) 0.0308(7) Uani 1 1 d .
H2 H 0.3537 0.3978 0.0559 0.037 Uiso 1 1 calc R
H3 H 0.2381 0.3223 0.1502 0.037 Uiso 1 1 calc R
N4 N 0.4554(2) 0.3213(2) 0.6037(3) 0.0309(6) Uani 1 1 d .
N3 N 0.3678(2) 0.5000(2) 0.6913(4) 0.0339(6) Uani 1 1 d .
O3 O 0.3333 0.6667 0.3997(14) 0.177(4) Uani 1 3 d S
O5 O 0.0000 0.0000 0.076(4) 0.288(8) Uani 1 3 d S
O4 O 0.0000 0.0000 0.3655(4) 0.0239(8) Uani 1 3 d S

loop_
_atom_site_aniso_label
_atom_site_aniso_U_11
_atom_site_aniso_U_22
_atom_site_aniso_U_33
_atom_site_aniso_U_23
_atom_site_aniso_U_13
_atom_site_aniso_U_12
Mn2 0.01112(18) 0.01112(18) 0.0230(4) 0.000 0.000 0.00556(9)
Mn1 0.0229(2) 0.0222(2) 0.0227(2) -0.0035(2) 0.0051(2) 0.01143(16)
O2 0.0412(11) 0.0246(10) 0.0315(12) -0.0045(9) 0.0166(11) 0.0107(9)
C5 0.0208(12) 0.0160(11) 0.0222(12) 0.0004(14) 0.0016(14) 0.0067(9)
C4 0.0141(12) 0.0179(13) 0.0294(16) -0.0012(12) -0.0033(11) 0.0062(11)
O1 0.0410(12) 0.0209(10) 0.0283(12) -0.0050(9) 0.0082(10) 0.0126(9)
C1 0.0206(13) 0.0256(15) 0.0227(15) -0.0069(12) -0.0022(12) 0.0107(11)
N1 0.0407(14) 0.0347(13) 0.0195(13) -0.0023(10) 0.0031(11) 0.0234(11)
C2 0.0241(14) 0.0217(13) 0.0211(14) -0.0021(12) -0.0006(12) 0.0144(12)
N2 0.0351(13) 0.0218(12) 0.0305(14) 0.0004(10) 0.0083(11) 0.0179(11)
C3 0.0421(17) 0.0326(16) 0.0275(18) 0.0016(14) 0.0036(15) 0.0260(13)
N4 0.0243(13) 0.0284(13) 0.0419(16) 0.0012(11) 0.0107(11) 0.0146(10)
N3 0.0268(13) 0.0317(14) 0.0441(16) -0.0156(13) -0.0035(12) 0.0154(12)
O3 0.209(6) 0.209(6) 0.112(7) 0.000 0.000 0.105(3)
O5 0.165(6) 0.165(6) 0.54(3) 0.000 0.000 0.082(3)
O4 0.0112(9) 0.0112(9) 0.049(2) 0.000 0.000 0.0056(4)

loop_
_atom_type_symbol
_atom_type_description
_atom_type_scat_dispersion_real
_atom_type_scat_dispersion_imag
_atom_type_scat_source
C C 0.0033 0.0016 'International Tables Vol C Tables 4.2.6.8 and 6.1.1.4'
H H 0.0000 0.0000 'International Tables Vol C Tables 4.2.6.8 and 6.1.1.4'
N N 0.0061 0.0033 'International Tables Vol C Tables 4.2.6.8 and 6.1.1.4'
O O 0.0106 0.0060 'International Tables Vol C Tables 4.2.6.8 and 6.1.1.4'
Mn Mn 0.3368 0.7283 'International Tables Vol C Tables 4.2.6.8 and 6.1.1.4'

loop_
_geom_angle_atom_site_label_1
_geom_angle_atom_site_label_2
_geom_angle_atom_site_label_3
_geom_angle
_geom_angle_site_symmetry_1
_geom_angle_site_symmetry_3
C4 Mn2 C4 88.59(12) 4_565 3_665
C4 Mn2 C4 88.59(12) 4_565 .
C4 Mn2 C4 88.59(12) 3_665 .
C4 Mn2 C5 90.06(11) 4_565 6_565
C4 Mn2 C5 84.70(11) 3_665 6_565
C4 Mn2 C5 173.19(13) . 6_565
C4 Mn2 C5 84.70(11) 4_565 5
C4 Mn2 C5 173.19(13) 3_665 5
C4 Mn2 C5 90.06(11) . 5
C5 Mn2 C5 96.46(13) 6_565 5
C4 Mn2 C5 173.19(13) 4_565 2_665
C4 Mn2 C5 90.06(11) 3_665 2_665
C4 Mn2 C5 84.70(11) . 2_665
C5 Mn2 C5 96.46(13) 6_565 2_665
C5 Mn2 C5 96.46(13) 5 2_665
O2 Mn1 O1 88.51(8) . 5
O2 Mn1 N2 86.55(9) . .
O1 Mn1 N2 160.79(9) 5 .
O2 Mn1 N3 177.03(9) . .
O1 Mn1 N3 89.87(10) 5 .
N2 Mn1 N3 94.19(10) . .
O2 Mn1 N4 89.85(9) . .
O1 Mn1 N4 102.34(9) 5 .
N2 Mn1 N4 96.21(9) . .
N3 Mn1 N4 92.93(9) . .
O2 Mn1 N1 89.53(9) . 5
O1 Mn1 N1 73.84(8) 5 5
N2 Mn1 N1 87.55(8) . 5
N3 Mn1 N1 87.63(9) . 5
N4 Mn1 N1 176.15(9) . 5
C1 O2 Mn1 129.13(18) . .
N4 C5 Mn2 171.6(3) . 2_664
N3 C4 Mn2 178.5(3) . .
C1 O1 Mn1 117.52(18) . 6_554
O2 C1 O1 122.5(3) . .
O2 C1 C2 118.6(2) . .
O1 C1 C2 118.8(2) . .
C2 N1 Mn1 106.38(16) . 6_554
C2 N1 H1A 110.5 . .
Mn1 N1 H1A 110.5 6_554 .
C2 N1 H1B 110.5 . .
Mn1 N1 H1B 110.5 6_554 .
H1A N1 H1B 108.6 . .
N1 C2 C1 109.8(2) . .
N1 C2 C3 112.9(2) . .
C1 C2 C3 114.0(2) . .
N1 C2 H1 106.6 . .
C1 C2 H1 106.6 . .
C3 C2 H1 106.6 . .
C3 N2 Mn1 114.36(17) . .
C3 N2 H2A 108.7 . .
Mn1 N2 H2A 108.7 . .
C3 N2 H2B 108.7 . .
Mn1 N2 H2B 108.7 . .
H2A N2 H2B 107.6 . .
N2 C3 C2 111.1(2) . .
N2 C3 H2 109.4 . .
C2 C3 H2 109.4 . .
N2 C3 H3 109.4 . .
C2 C3 H3 109.4 . .
H2 C3 H3 108.0 . .
C5 N4 Mn1 144.7(3) . .
C4 N3 Mn1 151.3(2) . .

loop_
_geom_bond_atom_site_label_1
_geom_bond_atom_site_label_2
_geom_bond_distance
_geom_bond_site_symmetry_2
Mn2 C4 1.982(3) 4_565
Mn2 C4 1.982(3) 3_665
Mn2 C4 1.982(3) .
Mn2 C5 1.996(3) 6_565
Mn2 C5 1.996(3) 5
Mn2 C5 1.996(3) 2_665
Mn1 O2 2.156(2) .
Mn1 O1 2.159(2) 5
Mn1 N2 2.234(3) .
Mn1 N3 2.237(2) .
Mn1 N4 2.253(2) .
Mn1 N1 2.299(2) 5
O2 C1 1.249(3) .
C5 N4 1.149(3) .
C5 Mn2 1.996(3) 2_664
C4 N3 1.151(4) .
O1 C1 1.257(3) .
O1 Mn1 2.159(2) 6_554
C1 C2 1.525(4) .
N1 C2 1.462(4) .
N1 Mn1 2.299(2) 6_554
N1 H1A 0.9000 .
N1 H1B 0.9000 .
C2 C3 1.533(4) .
C2 H1 0.9800 .
N2 C3 1.477(4) .
N2 H2A 0.9000 .
N2 H2B 0.9000 .
C3 H2 0.9700 .
C3 H3 0.9700 .
O5 O4 1.69(3) 2_554
O4 O5 1.69(3) 2

loop_
_geom_torsion_atom_site_label_1
_geom_torsion_atom_site_label_2
_geom_torsion_atom_site_label_3
_geom_torsion_atom_site_label_4
_geom_torsion
_geom_torsion_site_symmetry_1
O1 Mn1 O2 C1 -163.7(3) 5
N2 Mn1 O2 C1 34.9(3) .
N3 Mn1 O2 C1 139.4(19) .
N4 Mn1 O2 C1 -61.4(3) .
N1 Mn1 O2 C1 122.4(3) 5
C4 Mn2 C4 N3 108(10) 4_565
C4 Mn2 C4 N3 20(10) 3_665
C5 Mn2 C4 N3 30(10) 6_565
C5 Mn2 C4 N3 -167(10) 5
C5 Mn2 C4 N3 -70(10) 2_665
Mn1 O2 C1 O1 151.8(2) .
Mn1 O2 C1 C2 -26.8(4) .
Mn1 O1 C1 O2 -170.6(2) 6_554
Mn1 O1 C1 C2 8.0(3) 6_554
Mn1 N1 C2 C1 -36.7(2) 6_554
Mn1 N1 C2 C3 -165.07(19) 6_554
O2 C1 C2 N1 -159.6(2) .
O1 C1 C2 N1 21.7(3) .
O2 C1 C2 C3 -31.8(4) .
O1 C1 C2 C3 149.5(3) .
O2 Mn1 N2 C3 9.96(19) .
O1 Mn1 N2 C3 -65.4(3) 5
N3 Mn1 N2 C3 -167.16(19) .
N4 Mn1 N2 C3 99.43(19) .
N1 Mn1 N2 C3 -79.71(19) 5
Mn1 N2 C3 C2 -57.5(3) .
N1 C2 C3 N2 -155.6(2) .
C1 C2 C3 N2 78.2(3) .
Mn2 C5 N4 Mn1 9.4(18) 2_664
O2 Mn1 N4 C5 67.5(4) .
O1 Mn1 N4 C5 155.9(4) 5
N2 Mn1 N4 C5 -19.0(4) .
N3 Mn1 N4 C5 -113.6(4) .
N1 Mn1 N4 C5 148.2(13) 5
Mn2 C4 N3 Mn1 -155(9) .
O2 Mn1 N3 C4 15(2) .
O1 Mn1 N3 C4 -41.6(5) 5
N2 Mn1 N3 C4 119.6(5) .
N4 Mn1 N3 C4 -143.9(5) .
N1 Mn1 N3 C4 32.2(5) 5
